data_4328122
loop_
_publ_author_name
'Nikolay S. Slobodyanik'
'Kateryna V. Terebilenko'
'Ivan V. Ogorodnyk'
'Igor V. Zatovsky'
'Maksym Seredyuk'
'Vyacheslav N. Baumer'
'Philipp G\"utlich'

_publ_section_title
;
 K2MIII2(MVIO4)(PO4)2 (MIII= Fe, Sc; MVI= Mo, W), Novel Members of the
 Lagbeinite-Related Family: Synthesis, Structure, and Magnetic Properties
;
_journal_name_full 'Inorganic Chemistry'
_journal_page_first 1380
_journal_page_last 1385
_journal_paper_doi 10.1021/ic201575v
_journal_volume 51
_journal_year 2012
_chemical_absolute_configuration ad
_chemical_formula_moiety 'O12 Mo P2 Sc2, 2(K)'
_chemical_formula_sum 'K2 Mo O12 P2 Sc2'
_chemical_formula_weight 517.35
_chemical_name_systematic
;
 ?
;
_space_group_IT_number 198
_symmetry_cell_setting cubic
_symmetry_Int_Tables_number 198
_symmetry_space_group_name_Hall 'P 2ac 2ab 3'
_symmetry_space_group_name_H-M 'P 21 3'
_atom_sites_solution_hydrogens undef
_atom_sites_solution_primary direct
_atom_sites_solution_secondary difmap
_audit_conform_dict_location ftp://ftp.iucr.org/pub/cif_core.dic
_audit_conform_dict_name cif_core.dic
_audit_conform_dict_version 2.4
_audit_creation_date 2010-02-11T11:29:49-00:00
_audit_creation_method 'WinGX routine CIF_UPDATE'
_cell_angle_alpha 90
_cell_angle_beta 90
_cell_angle_gamma 90
_cell_formula_units_Z 4
_cell_length_a 10.3179(2)
_cell_length_b 10.3179(2)
_cell_length_c 10.3179(2)
_cell_measurement_reflns_used 3723
_cell_measurement_temperature 293(2)
_cell_measurement_theta_max 29.94
_cell_measurement_theta_min 3.42
_cell_volume 1098.43(4)
_computing_cell_refinement 'CrysAlis CCD (Oxford Diffraction Ltd., 2006)'
_computing_data_collection 'CrysAlis CCD (Oxford Diffraction Ltd., 2006)'
_computing_data_reduction 'CrysAlis RED (Oxford Diffraction Ltd., 2006)'
_computing_molecular_graphics 'DIAMOND (Brandenburg, 1999)'
_computing_publication_material 'WinGX publication routines (Farrugia, 1999)'
_computing_structure_refinement 'SHELXL-97 (Sheldrick, 2008)'
_computing_structure_solution 'SHELXS-97 (Sheldrick, 2008)'
_diffrn_ambient_temperature 293(2)
_diffrn_measured_fraction_theta_full 0.998
_diffrn_measured_fraction_theta_max 0.998
_diffrn_measurement_device_type XCalibur-3
_diffrn_measurement_method '\f and \w scans'
_diffrn_radiation_monochromator graphite
_diffrn_radiation_probe x-ray
_diffrn_radiation_type MoK\a
_diffrn_radiation_wavelength 0.71073
_diffrn_reflns_av_unetI/netI 0.0683
_diffrn_reflns_limit_h_max 13
_diffrn_reflns_limit_h_min -14
_diffrn_reflns_limit_k_max 14
_diffrn_reflns_limit_k_min -14
_diffrn_reflns_limit_l_max 13
_diffrn_reflns_limit_l_min -14
_diffrn_reflns_number 3723
_diffrn_reflns_theta_full 29.94
_diffrn_reflns_theta_max 29.94
_diffrn_reflns_theta_min 3.42
_diffrn_source 'fine focus sealed tube'
_diffrn_standards_interval_count 0
_diffrn_standards_interval_time 0
_diffrn_standards_number 0
_exptl_absorpt_coefficient_mu 3.425
_exptl_absorpt_correction_T_max 0.7683
_exptl_absorpt_correction_T_min 0.7214
_exptl_absorpt_correction_type multi-scan
_exptl_absorpt_process_details '(Blessing, 1995)'
_exptl_crystal_colour colorless
_exptl_crystal_density_diffrn 3.128
_exptl_crystal_description tetrahedron
_exptl_crystal_F_000 992
_exptl_crystal_size_max 0.1
_exptl_crystal_size_mid 0.08
_exptl_crystal_size_min 0.07
_refine_diff_density_max 0.444
_refine_diff_density_min -0.399
_refine_diff_density_rms 0.088
_refine_ls_abs_structure_details '(Flack, 1983)'
_refine_ls_abs_structure_Flack 0.18(9)
_refine_ls_extinction_method none
_refine_ls_goodness_of_fit_ref 0.969
_refine_ls_hydrogen_treatment undef
_refine_ls_matrix_type full
_refine_ls_number_parameters 61
_refine_ls_number_reflns 3723
_refine_ls_number_restraints 0
_refine_ls_restrained_S_all 0.969
_refine_ls_R_factor_all 0.0458
_refine_ls_R_factor_gt 0.0399
_refine_ls_shift/su_max 0
_refine_ls_shift/su_mean 0
_refine_ls_structure_factor_coef Fsqd
_refine_ls_weighting_details 'calc w=1/[\s^2^(Fo^2^)+(0.0357P)^2^+0.0000P] where P=(Fo^2^+2Fc^2^)/3'
_refine_ls_weighting_scheme calc
_refine_ls_wR_factor_gt 0.0789
_refine_ls_wR_factor_ref 0.0802
_reflns_number_gt 3332
_reflns_number_total 3723
_reflns_threshold_expression >2sigma(I)
_cod_data_source_file ic201575v_si_002_3.cif
_cod_data_source_block KScMo
_cod_database_code 4328122

loop_
_symmetry_equiv_pos_as_xyz
'x, y, z'
'-x+1/2, -y, z+1/2'
'x+1/2, -y+1/2, -z'
'-x, y+1/2, -z+1/2'
'y, z, x'
'-y+1/2, -z, x+1/2'
'y+1/2, -z+1/2, -x'
'-y, z+1/2, -x+1/2'
'z, x, y'
'-z, x+1/2, -y+1/2'
'-z+1/2, -x, y+1/2'
'z+1/2, -x+1/2, -y'

loop_
_atom_site_label
_atom_site_type_symbol
_atom_site_fract_x
_atom_site_fract_y
_atom_site_fract_z
_atom_site_U_iso_or_equiv
_atom_site_adp_type
_atom_site_occupancy
_atom_site_symmetry_multiplicity
_atom_site_calc_flag
_atom_site_refinement_flags
K1 K 0.70371(15) 0.70371(15) 0.70371(15) 0.0812(9) Uani 1 3 d S
K2 K 0.93114(10) 0.93114(10) 0.93114(10) 0.0537(5) Uani 1 3 d S
Sc1 Sc 0.14322(7) 0.14322(7) 0.14322(7) 0.0273(3) Uani 1 3 d S
Sc2 Sc 0.41430(9) 0.41430(9) 0.41430(9) 0.0401(3) Uani 1 3 d S
P1 P 0.45769(5) 0.22906(5) 0.12701(5) 0.01777(9) Uani 0.67 1 d P
Mo1 Mo 0.45769(5) 0.22906(5) 0.12701(5) 0.01777(9) Uani 0.33 1 d P
O1 O 0.3123(3) 0.2334(3) 0.0794(3) 0.0443(8) Uani 1 1 d .
O2 O 0.5478(3) 0.3012(3) 0.0214(3) 0.0445(8) Uani 1 1 d .
O3 O 0.5065(3) 0.0863(3) 0.1510(3) 0.0480(9) Uani 1 1 d .
O4 O 0.4770(3) 0.3082(4) 0.2551(3) 0.0557(11) Uani 1 1 d .

loop_
_atom_site_aniso_label
_atom_site_aniso_U_11
_atom_site_aniso_U_22
_atom_site_aniso_U_33
_atom_site_aniso_U_23
_atom_site_aniso_U_13
_atom_site_aniso_U_12
K1 0.0812(9) 0.0812(9) 0.0812(9) 0.0016(8) 0.0016(8) 0.0016(8)
K2 0.0537(5) 0.0537(5) 0.0537(5) -0.0119(5) -0.0119(5) -0.0119(5)
Sc1 0.0273(3) 0.0273(3) 0.0273(3) -0.0012(3) -0.0012(3) -0.0012(3)
Sc2 0.0401(3) 0.0401(3) 0.0401(3) -0.0005(4) -0.0005(4) -0.0005(4)
P1 0.0177(3) 0.0186(3) 0.0170(3) -0.0022(2) 0.0020(2) -0.0003(2)
Mo1 0.0177(3) 0.0186(3) 0.0170(3) -0.0022(2) 0.0020(2) -0.0003(2)
O1 0.0312(15) 0.0392(16) 0.062(2) 0.0042(16) -0.0030(14) -0.0105(13)
O2 0.052(2) 0.0479(19) 0.0336(16) 0.0126(13) 0.0163(16) -0.0017(14)
O3 0.0446(18) 0.0406(17) 0.059(2) 0.0035(16) 0.0016(15) 0.0233(14)
O4 0.055(2) 0.069(2) 0.0425(19) -0.0258(17) 0.0082(17) -0.0169(17)

loop_
_atom_type_symbol
_atom_type_description
_atom_type_scat_dispersion_real
_atom_type_scat_dispersion_imag
_atom_type_scat_source
O O 0.0106 0.006 'International Tables Vol C Tables 4.2.6.8 and 6.1.1.4'
P P 0.1023 0.0942 'International Tables Vol C Tables 4.2.6.8 and 6.1.1.4'
K K 0.2009 0.2494 'International Tables Vol C Tables 4.2.6.8 and 6.1.1.4'
Sc Sc 0.2519 0.3716 'International Tables Vol C Tables 4.2.6.8 and 6.1.1.4'
Mo Mo -1.6832 0.6857 'International Tables Vol C Tables 4.2.6.8 and 6.1.1.4'

loop_
_geom_angle_atom_site_label_1
_geom_angle_atom_site_label_2
_geom_angle_atom_site_label_3
_geom_angle
_geom_angle_site_symmetry_1
_geom_angle_site_symmetry_3
O1 K1 O1 93.07(12) 4_655 11_565
O1 K1 O1 93.07(12) 4_655 7_556
O1 K1 O1 93.07(12) 11_565 7_556
O1 K1 O2 57.29(7) 4_655 2_665
O1 K1 O2 149.46(12) 11_565 2_665
O1 K1 O2 82.34(8) 7_556 2_665
O1 K1 O2 82.34(8) 4_655 12_566
O1 K1 O2 57.29(7) 11_565 12_566
O1 K1 O2 149.46(12) 7_556 12_566
O2 K1 O2 118.70(3) 2_665 12_566
O1 K1 O2 149.46(12) 4_655 8_656
O1 K1 O2 82.34(8) 11_565 8_656
O1 K1 O2 57.29(7) 7_556 8_656
O2 K1 O2 118.70(3) 2_665 8_656
O2 K1 O2 118.70(3) 12_566 8_656
O1 K1 O4 82.50(9) 4_655 12_566
O1 K1 O4 102.53(8) 11_565 12_566
O1 K1 O4 163.96(9) 7_556 12_566
O2 K1 O4 82.30(9) 2_665 12_566
O2 K1 O4 45.41(8) 12_566 12_566
O2 K1 O4 128.01(10) 8_656 12_566
O1 K1 O4 102.53(8) 4_655 2_665
O1 K1 O4 163.96(9) 11_565 2_665
O1 K1 O4 82.50(9) 7_556 2_665
O2 K1 O4 45.41(8) 2_665 2_665
O2 K1 O4 128.01(10) 12_566 2_665
O2 K1 O4 82.30(9) 8_656 2_665
O4 K1 O4 83.43(11) 12_566 2_665
O1 K1 O4 163.96(9) 4_655 8_656
O1 K1 O4 82.50(9) 11_565 8_656
O1 K1 O4 102.53(8) 7_556 8_656
O2 K1 O4 128.01(10) 2_665 8_656
O2 K1 O4 82.30(9) 12_566 8_656
O2 K1 O4 45.41(8) 8_656 8_656
O4 K1 O4 83.43(11) 12_566 8_656
O4 K1 O4 83.43(11) 2_665 8_656
O1 K1 Mo1 94.40(6) 4_655 12_566
O1 K1 Mo1 79.55(6) 11_565 12_566
O1 K1 Mo1 169.76(6) 7_556 12_566
O2 K1 Mo1 107.62(7) 2_665 12_566
O2 K1 Mo1 26.22(5) 12_566 12_566
O2 K1 Mo1 114.18(7) 8_656 12_566
O4 K1 Mo1 25.41(6) 12_566 12_566
O4 K1 Mo1 102.65(9) 2_665 12_566
O4 K1 Mo1 69.66(7) 8_656 12_566
O1 K1 P1 94.40(6) 4_655 12_566
O1 K1 P1 79.55(6) 11_565 12_566
O1 K1 P1 169.76(6) 7_556 12_566
O2 K1 P1 107.62(7) 2_665 12_566
O2 K1 P1 26.22(5) 12_566 12_566
O2 K1 P1 114.18(7) 8_656 12_566
O4 K1 P1 25.41(6) 12_566 12_566
O4 K1 P1 102.65(9) 2_665 12_566
O4 K1 P1 69.66(7) 8_656 12_566
Mo1 K1 P1 0.00(2) 12_566 12_566
O1 K1 P1 79.55(6) 4_655 2_665
O1 K1 P1 169.76(6) 11_565 2_665
O1 K1 P1 94.40(6) 7_556 2_665
O2 K1 P1 26.22(5) 2_665 2_665
O2 K1 P1 114.18(7) 12_566 2_665
O2 K1 P1 107.62(7) 8_656 2_665
O4 K1 P1 69.66(7) 12_566 2_665
O4 K1 P1 25.41(6) 2_665 2_665
O4 K1 P1 102.65(9) 8_656 2_665
Mo1 K1 P1 93.83(5) 12_566 2_665
P1 K1 P1 93.83(5) 12_566 2_665
O3 K2 O3 99.52(9) 2_665 12_566
O3 K2 O3 99.52(9) 2_665 8_656
O3 K2 O3 99.52(9) 12_566 8_656
O3 K2 O2 97.21(8) 2_665 3_566
O3 K2 O2 101.41(9) 12_566 3_566
O3 K2 O2 150.53(10) 8_656 3_566
O3 K2 O2 101.41(9) 2_665 6_665
O3 K2 O2 150.53(10) 12_566 6_665
O3 K2 O2 97.21(8) 8_656 6_665
O2 K2 O2 55.57(9) 3_566 6_665
O3 K2 O2 150.53(10) 2_665 10_656
O3 K2 O2 97.21(8) 12_566 10_656
O3 K2 O2 101.41(9) 8_656 10_656
O2 K2 O2 55.57(9) 3_566 10_656
O2 K2 O2 55.57(9) 6_665 10_656
O3 K2 O4 52.47(8) 2_665 12_566
O3 K2 O4 48.53(9) 12_566 12_566
O3 K2 O4 114.87(11) 8_656 12_566
O2 K2 O4 94.56(8) 3_566 12_566
O2 K2 O4 140.21(10) 6_665 12_566
O2 K2 O4 132.11(8) 10_656 12_566
O3 K2 O4 48.53(9) 2_665 2_665
O3 K2 O4 114.87(11) 12_566 2_665
O3 K2 O4 52.47(8) 8_656 2_665
O2 K2 O4 132.11(9) 3_566 2_665
O2 K2 O4 94.56(8) 6_665 2_665
O2 K2 O4 140.21(10) 10_656 2_665
O4 K2 O4 87.65(9) 12_566 2_665
O3 K2 O4 114.87(11) 2_665 8_656
O3 K2 O4 52.47(8) 12_566 8_656
O3 K2 O4 48.53(9) 8_656 8_656
O2 K2 O4 140.21(10) 3_566 8_656
O2 K2 O4 132.11(8) 6_665 8_656
O2 K2 O4 94.56(8) 10_656 8_656
O4 K2 O4 87.65(9) 12_566 8_656
O4 K2 O4 87.65(9) 2_665 8_656
O3 K2 O4 57.14(8) 2_665 3_566
O3 K2 O4 85.89(8) 12_566 3_566
O3 K2 O4 156.66(9) 8_656 3_566
O2 K2 O4 46.19(8) 3_566 3_566
O2 K2 O4 88.27(9) 6_665 3_566
O2 K2 O4 100.38(10) 10_656 3_566
O4 K2 O4 53.07(12) 12_566 3_566
O4 K2 O4 104.612(18) 2_665 3_566
O4 K2 O4 137.30(7) 8_656 3_566
O3 K2 O4 156.66(9) 2_665 10_656
O3 K2 O4 57.14(8) 12_566 10_656
O3 K2 O4 85.89(8) 8_656 10_656
O2 K2 O4 88.27(9) 3_566 10_656
O2 K2 O4 100.38(10) 6_665 10_656
O2 K2 O4 46.19(8) 10_656 10_656
O4 K2 O4 104.611(18) 12_566 10_656
O4 K2 O4 137.30(7) 2_665 10_656
O4 K2 O4 53.07(12) 8_656 10_656
O4 K2 O4 115.53(5) 3_566 10_656
O3 K2 O4 85.89(8) 2_665 6_665
O3 K2 O4 156.66(9) 12_566 6_665
O3 K2 O4 57.14(8) 8_656 6_665
O2 K2 O4 100.38(10) 3_566 6_665
O2 K2 O4 46.19(8) 6_665 6_665
O2 K2 O4 88.27(9) 10_656 6_665
O4 K2 O4 137.30(7) 12_566 6_665
O4 K2 O4 53.07(12) 2_665 6_665
O4 K2 O4 104.611(18) 8_656 6_665
O4 K2 O4 115.53(5) 3_566 6_665
O4 K2 O4 115.53(5) 10_656 6_665
O2 Sc1 O2 88.16(12) 3_455 6_554
O2 Sc1 O2 88.16(12) 3_455 10_545
O2 Sc1 O2 88.16(12) 6_554 10_545
O2 Sc1 O1 89.11(13) 3_455 9
O2 Sc1 O1 177.14(14) 6_554 9
O2 Sc1 O1 90.88(12) 10_545 9
O2 Sc1 O1 90.88(12) 3_455 .
O2 Sc1 O1 89.11(13) 6_554 .
O2 Sc1 O1 177.14(14) 10_545 .
O1 Sc1 O1 91.80(13) 9 .
O2 Sc1 O1 177.14(14) 3_455 5
O2 Sc1 O1 90.88(12) 6_554 5
O2 Sc1 O1 89.11(13) 10_545 5
O1 Sc1 O1 91.80(13) 9 5
O1 Sc1 O1 91.80(13) . 5
O2 Sc1 Mo1 85.68(9) 3_455 9
O2 Sc1 Mo1 160.19(9) 6_554 9
O2 Sc1 Mo1 110.41(9) 10_545 9
O1 Sc1 Mo1 19.99(9) 9 9
O1 Sc1 Mo1 72.19(10) . 9
O1 Sc1 Mo1 96.10(10) 5 9
O2 Sc1 Mo1 160.19(9) 3_455 5
O2 Sc1 Mo1 110.41(9) 6_554 5
O2 Sc1 Mo1 85.68(9) 10_545 5
O1 Sc1 Mo1 72.19(10) 9 5
O1 Sc1 Mo1 96.10(10) . 5
O1 Sc1 Mo1 19.99(9) 5 5
Mo1 Sc1 Mo1 78.90(3) 9 5
O2 Sc1 K2 53.44(9) 3_455 1_444
O2 Sc1 K2 53.44(9) 6_554 1_444
O2 Sc1 K2 53.44(9) 10_545 1_444
O1 Sc1 K2 123.98(9) 9 1_444
O1 Sc1 K2 123.98(9) . 1_444
O1 Sc1 K2 123.98(9) 5 1_444
Mo1 Sc1 K2 132.803(19) 9 1_444
Mo1 Sc1 K2 132.803(19) 5 1_444
O2 Sc1 K1 65.44(9) 3_455 2_564
O2 Sc1 K1 131.31(10) 6_554 2_564
O2 Sc1 K1 52.93(9) 10_545 2_564
O1 Sc1 K1 46.42(9) 9 2_564
O1 Sc1 K1 128.90(11) . 2_564
O1 Sc1 K1 113.43(10) 5 2_564
Mo1 Sc1 K1 61.94(3) 9 2_564
Mo1 Sc1 K1 96.06(2) 5 2_564
K2 Sc1 K1 78.43(2) 1_444 2_564
O2 Sc1 K1 52.93(9) 3_455 4_645
O2 Sc1 K1 65.44(9) 6_554 4_645
O2 Sc1 K1 131.31(10) 10_545 4_645
O1 Sc1 K1 113.43(10) 9 4_645
O1 Sc1 K1 46.42(9) . 4_645
O1 Sc1 K1 128.90(11) 5 4_645
Mo1 Sc1 K1 96.06(2) 9 4_645
Mo1 Sc1 K1 140.67(4) 5 4_645
K2 Sc1 K1 78.43(2) 1_444 4_645
K1 Sc1 K1 116.084(14) 2_564 4_645
O3 Sc2 O3 93.96(13) 4_655 7_556
O3 Sc2 O3 93.96(13) 4_655 11_565
O3 Sc2 O3 93.96(13) 7_556 11_565
O3 Sc2 O4 82.75(13) 4_655 9
O3 Sc2 O4 171.48(14) 7_556 9
O3 Sc2 O4 94.11(13) 11_565 9
O3 Sc2 O4 94.11(13) 4_655 .
O3 Sc2 O4 82.75(13) 7_556 .
O3 Sc2 O4 171.48(14) 11_565 .
O4 Sc2 O4 89.62(13) 9 .
O3 Sc2 O4 171.48(14) 4_655 5
O3 Sc2 O4 94.11(13) 7_556 5
O3 Sc2 O4 82.75(13) 11_565 5
O4 Sc2 O4 89.62(13) 9 5
O4 Sc2 O4 89.62(13) . 5
O3 Sc2 K2 48.31(9) 4_655 3_466
O3 Sc2 K2 117.10(9) 7_556 3_466
O3 Sc2 K2 129.51(9) 11_565 3_466
O4 Sc2 K2 55.08(11) 9 3_466
O4 Sc2 K2 58.67(11) . 3_466
O4 Sc2 K2 129.04(10) 5 3_466
O3 Sc2 K2 129.51(9) 4_655 2_664
O3 Sc2 K2 48.31(9) 7_556 2_664
O3 Sc2 K2 117.10(9) 11_565 2_664
O4 Sc2 K2 129.04(10) 9 2_664
O4 Sc2 K2 55.08(10) . 2_664
O4 Sc2 K2 58.67(11) 5 2_664
K2 Sc2 K2 113.231(19) 3_466 2_664
O3 Sc2 K2 117.10(9) 4_655 4_646
O3 Sc2 K2 129.51(9) 7_556 4_646
O3 Sc2 K2 48.31(9) 11_565 4_646
O4 Sc2 K2 58.67(11) 9 4_646
O4 Sc2 K2 129.04(10) . 4_646
O4 Sc2 K2 55.08(11) 5 4_646
K2 Sc2 K2 113.231(19) 3_466 4_646
K2 Sc2 K2 113.231(19) 2_664 4_646
O4 P1 O3 108.3(2) . .
O4 P1 O1 111.59(16) . .
O3 P1 O1 112.26(17) . .
O4 P1 O2 104.82(18) . .
O3 P1 O2 110.67(16) . .
O1 P1 O2 108.92(16) . .
O4 P1 K2 68.85(14) . 3_466
O3 P1 K2 165.78(12) . 3_466
O1 P1 K2 81.18(12) . 3_466
O2 P1 K2 58.49(11) . 3_466
O4 P1 K1 66.19(12) . 2_664
O3 P1 K1 80.67(12) . 2_664
O1 P1 K1 166.32(13) . 2_664
O2 P1 K1 60.47(12) . 2_664
K2 P1 K1 85.59(3) 3_466 2_664
O4 P1 K2 58.79(14) . 2_664
O3 P1 K2 49.86(12) . 2_664
O1 P1 K2 124.52(12) . 2_664
O2 P1 K2 126.54(11) . 2_664
K2 P1 K2 126.94(3) 3_466 2_664
K1 P1 K2 66.87(4) 2_664 2_664
O4 P1 K1 147.98(14) . 4_645
O3 P1 K1 102.48(13) . 4_645
O1 P1 K1 46.18(12) . 4_645
O2 P1 K1 71.26(12) . 4_645
K2 P1 K1 83.29(3) 3_466 4_645
K1 P1 K1 128.79(4) 2_664 4_645
K2 P1 K1 149.19(3) 2_664 4_645
P1 O1 Sc1 133.2(2) . .
P1 O1 K1 111.04(16) . 4_645
Sc1 O1 K1 102.70(11) . 4_645
P1 O2 Sc1 165.2(2) . 3
P1 O2 K2 94.69(13) . 3_466
Sc1 O2 K2 93.99(10) 3 3_466
P1 O2 K1 93.32(13) . 2_664
Sc1 O2 K1 96.19(12) 3 2_664
K2 O2 K1 103.75(9) 3_466 2_664
P1 O3 Sc2 151.4(2) . 4_645
P1 O3 K2 106.18(14) . 2_664
Sc2 O3 K2 100.35(12) 4_645 2_664
P1 O4 Sc2 154.5(2) . .
P1 O4 K2 96.53(16) . 2_664
Sc2 O4 K2 92.86(12) . 2_664
P1 O4 K2 85.20(15) . 3_466
Sc2 O4 K2 89.23(12) . 3_466
K2 O4 K2 170.92(11) 2_664 3_466
P1 O4 K1 88.40(14) . 2_664
Sc2 O4 K1 116.88(12) . 2_664
K2 O4 K1 76.70(9) 2_664 2_664
K2 O4 K1 94.47(9) 3_466 2_664

loop_
_geom_bond_atom_site_label_1
_geom_bond_atom_site_label_2
_geom_bond_distance
_geom_bond_site_symmetry_2
K1 O1 2.942(3) 4_655
K1 O1 2.942(3) 11_565
K1 O1 2.942(3) 7_556
K1 O2 3.180(3) 2_665
K1 O2 3.180(3) 12_566
K1 O2 3.180(3) 8_656
K1 O4 3.339(4) 12_566
K1 O4 3.339(4) 2_665
K1 O4 3.339(4) 8_656
K1 Mo1 3.6487(15) 12_566
K1 P1 3.6487(15) 12_566
K1 P1 3.6487(15) 2_665
K2 O3 2.967(3) 2_665
K2 O3 2.967(3) 12_566
K2 O3 2.967(3) 8_656
K2 O2 3.052(3) 3_566
K2 O2 3.052(3) 6_665
K2 O2 3.052(3) 10_656
K2 O4 3.209(4) 12_566
K2 O4 3.209(4) 2_665
K2 O4 3.209(4) 8_656
K2 O4 3.339(4) 3_566
K2 O4 3.339(4) 10_656
K2 O4 3.339(4) 6_665
Sc1 O2 2.045(3) 3_455
Sc1 O2 2.045(3) 6_554
Sc1 O2 2.045(3) 10_545
Sc1 O1 2.084(3) 9
Sc1 O1 2.084(3) .
Sc1 O1 2.084(3) 5
Sc1 Mo1 3.3676(11) 9
Sc1 Mo1 3.3676(11) 5
Sc1 K2 3.790(2) 1_444
Sc1 K1 3.9620(10) 2_564
Sc1 K1 3.9620(10) 4_645
Sc2 O3 2.066(3) 4_655
Sc2 O3 2.066(3) 7_556
Sc2 O3 2.066(3) 11_565
Sc2 O4 2.077(4) 9
Sc2 O4 2.077(4) .
Sc2 O4 2.077(4) 5
Sc2 K2 3.9086(7) 3_466
Sc2 K2 3.9086(7) 2_664
Sc2 K2 3.9086(7) 4_646
P1 O4 1.566(3) .
P1 O3 1.576(3) .
P1 O1 1.579(3) .
P1 O2 1.615(3) .
P1 K2 3.5675(10) 3_466
P1 K1 3.6487(15) 2_664
P1 K2 3.7276(11) 2_664
P1 K1 3.806(2) 4_645
O1 K1 2.942(3) 4_645
O2 Sc1 2.045(3) 3
O2 K2 3.052(3) 3_466
O2 K1 3.180(3) 2_664
O3 Sc2 2.066(3) 4_645
O3 K2 2.967(3) 2_664
O4 K2 3.209(4) 2_664
O4 K2 3.339(4) 3_466
O4 K1 3.339(4) 2_664
